data_1544756
loop_
_publ_author_name
'Creutz, Sidney E.'
'Peters, Jonas C.'

_publ_section_title
;
 Exploring secondary-sphere interactions in Fe-N x H y complexes relevant
 to N2 fixation.
;
_journal_issue 3
_journal_name_full 'Chemical science'
_journal_page_first 2321
_journal_page_last 2328
_journal_paper_doi 10.1039/c6sc04805f
_journal_volume 8
_journal_year 2017
_chemical_formula_sum 'C73 H82 B F24 Fe N3 O1.5 P3 Si'
_chemical_formula_weight 1669.07
_chemical_name_common 'Compound 4'
_chemical_name_systematic {]SiP(iPr)2P(NMe)]FeN2H4}{BArF4}
_chemical_properties_physical ', Air-sensitive,Moisture-sensitive'
_space_group_crystal_system triclinic
_space_group_IT_number 2
_space_group_name_Hall '-P 1'
_space_group_name_H-M_alt 'P -1'
_symmetry_space_group_name_Hall '-P 1'
_symmetry_space_group_name_H-M 'P -1'
_atom_sites_solution_hydrogens mixed
_audit_creation_method SHELXL-2013
_audit_update_record
;
2016-10-24 deposited with the CCDC.
2016-12-08 downloaded from the CCDC.
;
_cell_angle_alpha 86.951(5)
_cell_angle_beta 77.672(5)
_cell_angle_gamma 72.605(5)
_cell_formula_units_Z 2
_cell_length_a 12.6269(13)
_cell_length_b 16.1557(17)
_cell_length_c 20.397(2)
_cell_measurement_reflns_used 9140
_cell_measurement_temperature 100(2)
_cell_measurement_theta_max 32.61
_cell_measurement_theta_min 2.27
_cell_volume 3878.8(7)
_computing_structure_refinement 'SHELXL-2013 (Sheldrick, 2013)'
_diffrn_ambient_temperature 100(2)
_diffrn_measured_fraction_theta_full 0.999
_diffrn_measured_fraction_theta_max 0.996
_diffrn_measurement_device_type 'Bruker APEX-II CCD'
_diffrn_measurement_method '\f and \w scans'
_diffrn_radiation_type MoK\a
_diffrn_radiation_wavelength 0.71073
_diffrn_reflns_av_R_equivalents 0.0480
_diffrn_reflns_av_unetI/netI 0.0287
_diffrn_reflns_Laue_measured_fraction_full 0.999
_diffrn_reflns_Laue_measured_fraction_max 0.996
_diffrn_reflns_limit_h_max 19
_diffrn_reflns_limit_h_min -19
_diffrn_reflns_limit_k_max 24
_diffrn_reflns_limit_k_min -24
_diffrn_reflns_limit_l_max 31
_diffrn_reflns_limit_l_min -31
_diffrn_reflns_number 247472
_diffrn_reflns_point_group_measured_fraction_full 0.999
_diffrn_reflns_point_group_measured_fraction_max 0.996
_diffrn_reflns_theta_full 25.242
_diffrn_reflns_theta_max 33.280
_diffrn_reflns_theta_min 1.321
_exptl_absorpt_coefficient_mu 0.375
_exptl_absorpt_correction_T_max 0.7465
_exptl_absorpt_correction_T_min 0.6853
_exptl_absorpt_correction_type multi-scan
_exptl_crystal_colour orange
_exptl_crystal_density_diffrn 1.429
_exptl_crystal_description block
_exptl_crystal_F_000 1718
_refine_diff_density_max 1.977
_refine_diff_density_min -1.331
_refine_diff_density_rms 0.110
_refine_ls_extinction_method none
_refine_ls_goodness_of_fit_ref 1.021
_refine_ls_hydrogen_treatment mixed
_refine_ls_matrix_type full
_refine_ls_number_parameters 1041
_refine_ls_number_reflns 29765
_refine_ls_number_restraints 1087
_refine_ls_restrained_S_all 1.009
_refine_ls_R_factor_all 0.0743
_refine_ls_R_factor_gt 0.0552
_refine_ls_shift/su_max 0.011
_refine_ls_shift/su_mean 0.000
_refine_ls_structure_factor_coef Fsqd
_refine_ls_weighting_details 'w=1/[\s^2^(Fo^2^)+(0.0996P)^2^+3.6273P] where P=(Fo^2^+2Fc^2^)/3'
_refine_ls_weighting_scheme calc
_refine_ls_wR_factor_gt 0.1576
_refine_ls_wR_factor_ref 0.1750
_reflns_Friedel_coverage 0.000
_reflns_number_gt 23231
_reflns_number_total 29765
_reflns_threshold_expression 'I > 2\s(I)'
_cod_data_source_file c6sc04805f2.cif
_cod_data_source_block a14133_final
_cod_depositor_comments
;Adding full bibliography for 1544751--1544760.cif.

 Adding full bibliography for 1544751--1544760.cif.
;
_cod_original_cell_volume 3878.7(7)
_cod_original_formula_sum 'C73 H82 B F24 Fe N3 O1.50 P3 Si'
_cod_database_code 1544756
_shelx_space_group_comment
;
The symmetry employed for this shelxl refinement is uniquely defined
by the following loop, which should always be used as a source of
symmetry information in preference to the above space-group names.
They are only intended as comments.
;
_shelxl_version_number 2013-3

loop_
_space_group_symop_operation_xyz
'x, y, z'
'-x, -y, -z'

loop_
_atom_site_label
_atom_site_type_symbol
_atom_site_fract_x
_atom_site_fract_y
_atom_site_fract_z
_atom_site_U_iso_or_equiv
_atom_site_adp_type
_atom_site_occupancy
_atom_site_site_symmetry_order
_atom_site_calc_flag
_atom_site_refinement_flags_posn
_atom_site_refinement_flags_adp
_atom_site_refinement_flags_occupancy
_atom_site_disorder_assembly
_atom_site_disorder_group
Fe1 Fe 0.10154(2) 0.40769(2) 0.20854(2) 0.01370(5) Uani 1 1 d . U . . .
P1 P -0.01907(4) 0.41471(3) 0.13408(2) 0.01601(8) Uani 1 1 d . U . . .
Si1 Si 0.23097(4) 0.36505(3) 0.10948(2) 0.01573(8) Uani 1 1 d . U . . .
P3 P 0.21202(4) 0.27267(3) 0.24105(2) 0.01721(8) Uani 1 1 d . U . . .
P2 P 0.18774(4) 0.52083(3) 0.19561(2) 0.01635(8) Uani 1 1 d . U . . .
F753 F -0.11768(10) 0.44854(9) 0.45623(6) 0.0308(3) Uani 1 1 d . U . . .
F553 F -0.84136(11) 0.27133(9) 0.56420(7) 0.0326(3) Uani 1 1 d . U . . .
F733 F -0.63367(10) 0.53628(8) 0.60281(8) 0.0332(3) Uani 1 1 d . U . . .
F732 F -0.55778(11) 0.58907(9) 0.66803(7) 0.0334(3) Uani 1 1 d . U . . .
F552 F -0.71317(12) 0.32255(11) 0.50579(7) 0.0378(3) Uani 1 1 d . U . . .
F752 F -0.03708(10) 0.36138(9) 0.52558(8) 0.0348(3) Uani 1 1 d . U . . .
F731 F -0.53043(12) 0.61877(8) 0.56292(7) 0.0380(3) Uani 1 1 d . U . . .
F551 F -0.80910(14) 0.38148(9) 0.60033(9) 0.0425(4) Uani 1 1 d . U . . .
F751 F -0.10685(12) 0.49701(11) 0.54966(8) 0.0417(4) Uani 1 1 d . U . . .
F653 F 0.04023(11) 0.12939(11) 0.68791(8) 0.0415(4) Uani 1 1 d . U . . .
F652 F 0.00886(12) 0.12831(12) 0.79531(8) 0.0448(4) Uani 1 1 d . U . . .
F453 F -0.07167(15) -0.09639(9) 0.56851(10) 0.0485(4) Uani 1 1 d . U . . .
F651 F 0.00868(12) 0.01950(9) 0.74018(10) 0.0468(4) Uani 1 1 d . U . . .
F533 F -0.72758(14) 0.03757(11) 0.71924(10) 0.0481(4) Uani 1 1 d . U . . .
N01 N -0.03083(13) 0.44643(10) 0.29091(7) 0.0192(3) Uani 1 1 d . U . . .
F452 F -0.20498(17) -0.12091(10) 0.53322(12) 0.0598(5) Uani 1 1 d . U . . .
F633 F -0.49812(17) 0.28546(15) 0.87905(9) 0.0694(7) Uani 1 1 d . U . . .
F451 F -0.0498(2) -0.12274(11) 0.46490(10) 0.0735(7) Uani 1 1 d . U . . .
F532 F -0.56930(15) 0.01332(14) 0.74783(14) 0.0819(9) Uani 1 1 d . U . . .
N1 N -0.20750(13) 0.54071(11) 0.20821(8) 0.0221(3) Uani 1 1 d . U . . .
F632 F -0.37048(16) 0.20926(17) 0.92687(8) 0.0655(6) Uani 1 1 d . U . . .
C71 C -0.35098(12) 0.32046(10) 0.59996(7) 0.0133(2) Uani 1 1 d . U . . .
C72 C -0.44456(13) 0.39499(10) 0.61185(8) 0.0145(2) Uani 1 1 d . U . . .
H72 H -0.5166 0.3892 0.6331 0.017 Uiso 1 1 calc R U . . .
F531 F -0.7145(2) 0.11719(15) 0.79379(9) 0.0733(7) Uani 1 1 d . U . . .
C55 C -0.67248(13) 0.24659(10) 0.60380(8) 0.0154(3) Uani 1 1 d . U . . .
C76 C -0.24593(13) 0.33473(10) 0.57117(8) 0.0145(2) Uani 1 1 d . U . . .
H76 H -0.1795 0.2865 0.5631 0.017 Uiso 1 1 calc R U . . .
C74 C -0.33149(14) 0.48965(10) 0.56422(8) 0.0165(3) Uani 1 1 d . U . . .
H74 H -0.3253 0.5457 0.5514 0.020 Uiso 1 1 calc R U . . .
F631 F -0.4753(2) 0.15145(18) 0.88795(11) 0.0908(10) Uani 1 1 d . U . . .
C51 C -0.48322(13) 0.20990(10) 0.62935(8) 0.0144(2) Uani 1 1 d . U . . .
N02 N -0.09270(16) 0.38215(13) 0.30989(9) 0.0290(3) Uani 1 1 d . U . . .
C75 C -0.23669(13) 0.41710(11) 0.55423(8) 0.0153(3) Uani 1 1 d . U . . .
C73 C -0.43554(13) 0.47769(10) 0.59351(8) 0.0153(3) Uani 1 1 d . U . . .
C56 C -0.56422(13) 0.25693(10) 0.59314(8) 0.0145(2) Uani 1 1 d . U . . .
H56 H -0.5449 0.2970 0.5604 0.017 Uiso 1 1 calc R U . . .
C52 C -0.51605(14) 0.14818(11) 0.67365(9) 0.0182(3) Uani 1 1 d . U . . .
H52 H -0.4625 0.1121 0.6973 0.022 Uiso 1 1 calc R U . . .
C46 C -0.23010(14) 0.06823(11) 0.56098(9) 0.0185(3) Uani 1 1 d . U . . .
H46 H -0.2347 0.0442 0.6047 0.022 Uiso 1 1 calc R U . . .
C54 C -0.70445(14) 0.18782(11) 0.64976(9) 0.0188(3) Uani 1 1 d . U . . .
H54 H -0.7787 0.1819 0.6574 0.023 Uiso 1 1 calc R U . . .
C45 C -0.17338(16) 0.01388(11) 0.50553(10) 0.0226(3) Uani 1 1 d . U . . .
C62 C -0.37705(14) 0.21203(11) 0.75034(8) 0.0184(3) Uani 1 1 d . U . . .
H62 H -0.4562 0.2371 0.7532 0.022 Uiso 1 1 calc R U . . .
C515 C -0.75824(15) 0.30427(12) 0.56821(9) 0.0213(3) Uani 1 1 d . U . . .
C21 C 0.23970(14) 0.53710(12) 0.10641(8) 0.0190(3) Uani 1 1 d . U . . .
C615 C -0.02325(16) 0.10568(12) 0.74233(10) 0.0235(3) Uani 1 1 d . U . . .
C26 C 0.27151(14) 0.46161(12) 0.06657(8) 0.0178(3) Uani 1 1 d . U . . .
C25 C 0.32533(15) 0.46492(14) -0.00096(9) 0.0231(3) Uani 1 1 d . U . . .
H25 H 0.3487 0.4144 -0.0285 0.028 Uiso 1 1 calc R U . . .
C53 C -0.62412(14) 0.13789(11) 0.68423(9) 0.0198(3) Uani 1 1 d . U . . .
C715 C -0.12450(14) 0.42999(12) 0.52184(9) 0.0192(3) Uani 1 1 d . U . . .
C36 C 0.36159(15) 0.27706(12) 0.12222(8) 0.0199(3) Uani 1 1 d . U . . .
C61 C -0.30531(13) 0.19567(10) 0.68650(8) 0.0147(2) Uani 1 1 d . U . . .
C713 C -0.53878(14) 0.55508(11) 0.60644(9) 0.0199(3) Uani 1 1 d . U . . .
C16 C 0.16967(15) 0.31969(11) 0.04791(8) 0.0195(3) Uani 1 1 d . U . . .
C31 C 0.35087(15) 0.23471(12) 0.18431(9) 0.0215(3) Uani 1 1 d . U . . .
C42 C -0.27145(14) 0.18791(11) 0.48794(8) 0.0178(3) Uani 1 1 d . U . . .
H42 H -0.3050 0.2477 0.4807 0.021 Uiso 1 1 calc R U . . .
C66 C -0.18868(13) 0.16140(10) 0.68615(8) 0.0154(3) Uani 1 1 d . U . . .
H66 H -0.1362 0.1496 0.6443 0.019 Uiso 1 1 calc R U . . .
C63 C -0.33685(15) 0.19305(12) 0.80954(8) 0.0207(3) Uani 1 1 d . U . . .
C65 C -0.14799(14) 0.14429(11) 0.74530(9) 0.0176(3) Uani 1 1 d . U . . .
C41 C -0.28044(13) 0.15707(10) 0.55397(8) 0.0150(3) Uani 1 1 d . U . . .
C43 C -0.21484(16) 0.13339(12) 0.43275(9) 0.0225(3) Uani 1 1 d . U . . .
C321 C 0.24686(16) 0.26556(12) 0.32575(9) 0.0211(3) Uani 1 1 d . U . . .
H321 H 0.2887 0.2037 0.3328 0.025 Uiso 1 1 calc R U . . .
C221 C 0.31809(16) 0.51019(12) 0.22979(9) 0.0218(3) Uani 1 1 d . U . . .
H221 H 0.3008 0.4947 0.2782 0.026 Uiso 1 1 calc R U . . .
C22 C 0.25797(17) 0.61423(13) 0.07861(10) 0.0250(3) Uani 1 1 d . U . . .
H22 H 0.2352 0.6651 0.1057 0.030 Uiso 1 1 calc R U . . .
C11 C 0.05049(15) 0.34348(11) 0.06076(8) 0.0190(3) Uani 1 1 d . U . . .
C44 C -0.16448(17) 0.04582(12) 0.44093(10) 0.0258(4) Uani 1 1 d . U . . .
H44 H -0.1250 0.0088 0.4033 0.031 Uiso 1 1 calc R U . . .
C114 C -0.08006(15) 0.51852(12) 0.09437(9) 0.0213(3) Uani 1 1 d . U . . .
H11A H -0.0227 0.5504 0.0834 0.026 Uiso 1 1 calc R U . . .
H11B H -0.0989 0.5065 0.0518 0.026 Uiso 1 1 calc R U . . .
C211 C 0.09743(16) 0.62968(12) 0.22848(9) 0.0213(3) Uani 1 1 d . U . . .
H211 H 0.1401 0.6724 0.2120 0.026 Uiso 1 1 calc R U . . .
C64 C -0.22169(16) 0.15842(12) 0.80801(9) 0.0214(3) Uani 1 1 d . U . . .
H64 H -0.1939 0.1448 0.8482 0.026 Uiso 1 1 calc R U . . .
C12 C -0.00559(18) 0.31298(13) 0.01973(9) 0.0248(3) Uani 1 1 d . U . . .
H12 H -0.0861 0.3309 0.0278 0.030 Uiso 1 1 calc R U . . .
C24 C 0.34487(17) 0.54101(16) -0.02805(9) 0.0285(4) Uani 1 1 d . U . . .
H24 H 0.3825 0.5418 -0.0736 0.034 Uiso 1 1 calc R U . . .
C223 C 0.41869(16) 0.43664(14) 0.19484(10) 0.0261(4) Uani 1 1 d . U . . .
H22A H 0.4384 0.4499 0.1472 0.039 Uiso 1 1 calc R U . . .
H22B H 0.3983 0.3823 0.1994 0.039 Uiso 1 1 calc R U . . .
H22C H 0.4839 0.4305 0.2155 0.039 Uiso 1 1 calc R U . . .
C113 C -0.18770(15) 0.57581(13) 0.14009(9) 0.0233(3) Uani 1 1 d . U . . .
H11C H -0.1804 0.6348 0.1429 0.028 Uiso 1 1 calc R U . . .
H11D H -0.2540 0.5807 0.1200 0.028 Uiso 1 1 calc R U . . .
C222 C 0.3533(2) 0.59314(15) 0.22639(12) 0.0313(4) Uani 1 1 d . U . . .
H22D H 0.4228 0.5820 0.2438 0.047 Uiso 1 1 calc R U . . .
H22E H 0.2926 0.6387 0.2535 0.047 Uiso 1 1 calc R U . . .
H22F H 0.3670 0.6120 0.1797 0.047 Uiso 1 1 calc R U . . .
C112 C -0.24415(16) 0.46293(15) 0.20727(10) 0.0274(4) Uani 1 1 d . U . . .
H11E H -0.3140 0.4780 0.1890 0.033 Uiso 1 1 calc R U . . .
H11F H -0.2628 0.4430 0.2539 0.033 Uiso 1 1 calc R U . . .
C23 C 0.30968(19) 0.61595(15) 0.01113(10) 0.0292(4) Uani 1 1 d . U . . .
H23 H 0.3209 0.6684 -0.0081 0.035 Uiso 1 1 calc R U . . .
C35 C 0.46614(16) 0.25387(14) 0.07695(10) 0.0266(4) Uani 1 1 d . U . . .
H35 H 0.4738 0.2815 0.0346 0.032 Uiso 1 1 calc R U . . .
C311 C 0.14994(18) 0.18091(12) 0.24349(10) 0.0262(4) Uani 1 1 d . U . . .
H311 H 0.0774 0.1966 0.2779 0.031 Uiso 1 1 calc R U . . .
C111 C -0.15332(16) 0.38838(13) 0.16496(10) 0.0245(3) Uani 1 1 d . U . . .
H11G H -0.1821 0.3760 0.1262 0.029 Uiso 1 1 calc R U . . .
H11H H -0.1390 0.3354 0.1925 0.029 Uiso 1 1 calc R U . . .
C15 C 0.23113(18) 0.26400(13) -0.00652(9) 0.0258(4) Uani 1 1 d . U . . .
H15 H 0.3117 0.2481 -0.0164 0.031 Uiso 1 1 calc R U . . .
C323 C 0.13966(18) 0.29055(14) 0.38112(9) 0.0275(4) Uani 1 1 d . U . . .
H32A H 0.1607 0.2806 0.4251 0.041 Uiso 1 1 calc R U . . .
H32B H 0.0907 0.2551 0.3766 0.041 Uiso 1 1 calc R U . . .
H32C H 0.0989 0.3520 0.3772 0.041 Uiso 1 1 calc R U . . .
C14 C 0.1752(2) 0.23171(14) -0.04629(10) 0.0303(4) Uani 1 1 d . U . . .
H14 H 0.2176 0.1929 -0.0824 0.036 Uiso 1 1 calc R U . . .
C213 C -0.01181(18) 0.65631(13) 0.20195(11) 0.0267(4) Uani 1 1 d . U . . .
H21A H -0.0555 0.6156 0.2179 0.040 Uiso 1 1 calc R U . . .
H21B H 0.0066 0.6555 0.1528 0.040 Uiso 1 1 calc R U . . .
H21C H -0.0568 0.7149 0.2181 0.040 Uiso 1 1 calc R U . . .
C322 C 0.3235(2) 0.32047(17) 0.33284(11) 0.0344(5) Uani 1 1 d . U . . .
H32D H 0.2847 0.3817 0.3264 0.052 Uiso 1 1 calc R U . . .
H32E H 0.3941 0.3021 0.2990 0.052 Uiso 1 1 calc R U . . .
H32F H 0.3410 0.3129 0.3777 0.052 Uiso 1 1 calc R U . . .
C415 C -0.1244(2) -0.08117(13) 0.51722(12) 0.0311(4) Uani 1 1 d . U . . .
C212 C 0.07177(19) 0.63212(14) 0.30537(10) 0.0280(4) Uani 1 1 d . U . . .
H21D H 0.0299 0.6914 0.3213 0.042 Uiso 1 1 calc R U . . .
H21E H 0.1431 0.6132 0.3213 0.042 Uiso 1 1 calc R U . . .
H21F H 0.0259 0.5933 0.3227 0.042 Uiso 1 1 calc R U . . .
C32 C 0.44441(18) 0.17106(14) 0.20051(11) 0.0297(4) Uani 1 1 d . U . . .
H32 H 0.4373 0.1426 0.2425 0.036 Uiso 1 1 calc R U . . .
C613 C -0.41940(19) 0.20852(16) 0.87532(10) 0.0312(4) Uani 1 1 d . U . . .
C513 C -0.65720(18) 0.07598(14) 0.73631(12) 0.0311(4) Uani 1 1 d . U . . .
C1N1 C -0.29552(17) 0.60626(16) 0.25306(11) 0.0313(4) Uani 1 1 d . U . . .
H1Z4 H -0.2712 0.6583 0.2539 0.047 Uiso 1 1 calc R U . . .
H1Z5 H -0.3076 0.5830 0.2985 0.047 Uiso 1 1 calc R U . . .
H1N3 H -0.3665 0.6212 0.2368 0.047 Uiso 1 1 calc R U . . .
C413 C -0.2039(2) 0.17005(15) 0.36336(10) 0.0325(4) Uani 1 1 d . U . . .
C34 C 0.55898(18) 0.19103(16) 0.09303(12) 0.0353(5) Uani 1 1 d . U . . .
H34 H 0.6298 0.1762 0.0621 0.042 Uiso 1 1 calc R U . . .
C13 C 0.0574(2) 0.25615(14) -0.03317(10) 0.0291(4) Uani 1 1 d . U . . .
H13 H 0.0195 0.2340 -0.0604 0.035 Uiso 1 1 calc R U . . .
B1 B -0.35538(14) 0.22102(11) 0.61791(9) 0.0139(3) Uani 1 1 d . U . . .
C33 C 0.54775(19) 0.14985(16) 0.15469(13) 0.0381(5) Uani 1 1 d . U . . .
H33 H 0.6112 0.1068 0.1656 0.046 Uiso 1 1 calc R U . . .
C313 C 0.2219(3) 0.09380(15) 0.26326(14) 0.0418(6) Uani 1 1 d . U . . .
H31A H 0.1799 0.0511 0.2662 0.063 Uiso 1 1 calc R U . . .
H31B H 0.2398 0.0994 0.3069 0.063 Uiso 1 1 calc R U . . .
H31C H 0.2924 0.0746 0.2294 0.063 Uiso 1 1 calc R U . . .
C312 C 0.1193(4) 0.1712(2) 0.17704(18) 0.0627(11) Uani 1 1 d . U . . .
H31D H 0.1871 0.1622 0.1410 0.094 Uiso 1 1 calc R U . . .
H31E H 0.0613 0.2239 0.1683 0.094 Uiso 1 1 calc R U . . .
H31F H 0.0899 0.1213 0.1788 0.094 Uiso 1 1 calc R U . . .
C1S1 C 0.8026(7) -0.0095(4) -0.0233(3) 0.126(2) Uani 1 1 d D U . . .
H1S1 H 0.7196 0.0055 -0.0118 0.189 Uiso 1 1 calc R U . . .
H1S2 H 0.8335 -0.0659 -0.0465 0.189 Uiso 1 1 calc R U . . .
H1S3 H 0.8252 0.0349 -0.0528 0.189 Uiso 1 1 calc R U . . .
C2S1 C 0.8491(7) -0.0142(3) 0.0417(3) 0.110(2) Uani 1 1 d D U . . .
H2S1 H 0.8060 -0.0421 0.0777 0.132 Uiso 1 1 calc R U . . .
H2S2 H 0.9300 -0.0491 0.0334 0.132 Uiso 1 1 calc R U . . .
O1S1 O 0.8376(3) 0.0717(2) 0.06125(19) 0.0909(10) Uani 1 1 d D U . . .
C3S1 C 0.8706(4) 0.0752(3) 0.1228(3) 0.0808(12) Uani 1 1 d D U . . .
H3S1 H 0.9525 0.0448 0.1180 0.097 Uiso 1 1 calc R U . . .
H3S2 H 0.8280 0.0459 0.1580 0.097 Uiso 1 1 calc R U . . .
C4S1 C 0.8475(6) 0.1651(4) 0.1419(4) 0.111(2) Uani 1 1 d D U . . .
H4S1 H 0.8932 0.1929 0.1082 0.166 Uiso 1 1 calc R U . . .
H4S2 H 0.8668 0.1677 0.1857 0.166 Uiso 1 1 calc R U . . .
H4S3 H 0.7668 0.1955 0.1448 0.166 Uiso 1 1 calc R U . . .
C1S2 C -0.5131(7) 0.1390(5) 0.4177(4) 0.0558(15) Uani 0.5 1 d D U P A -1
H1S4 H -0.4649 0.1647 0.4366 0.084 Uiso 0.5 1 calc R U P A -1
H1S5 H -0.5930 0.1691 0.4362 0.084 Uiso 0.5 1 calc R U P A -1
H1S6 H -0.4977 0.1448 0.3687 0.084 Uiso 0.5 1 calc R U P A -1
C2S2 C -0.4884(6) 0.0459(4) 0.4351(3) 0.0556(15) Uani 0.5 1 d D U P A -1
H2S3 H -0.5375 0.0213 0.4151 0.067 Uiso 0.5 1 calc R U P A -1
H2S4 H -0.4089 0.0162 0.4133 0.067 Uiso 0.5 1 calc R U P A -1
O1S2 O -0.5033(7) 0.0241(3) 0.5056(3) 0.0814(18) Uani 0.5 1 d D U P A -1
C3S2 C -0.4836(7) -0.0705(4) 0.5241(4) 0.0610(17) Uani 0.5 1 d D U P A -1
H3S3 H -0.5369 -0.0920 0.5056 0.073 Uiso 0.5 1 calc R U P A -1
H3S4 H -0.4060 -0.1026 0.5007 0.073 Uiso 0.5 1 calc R U P A -1
C4S2 C -0.4950(8) -0.0936(6) 0.5941(4) 0.069(2) Uani 0.5 1 d D U P A -1
H4S4 H -0.4772 -0.1568 0.5981 0.104 Uiso 0.5 1 calc R U P A -1
H4S5 H -0.5730 -0.0663 0.6179 0.104 Uiso 0.5 1 calc R U P A -1
H4S6 H -0.4426 -0.0735 0.6137 0.104 Uiso 0.5 1 calc R U P A -1
H2N1 H -0.073(3) 0.487(2) 0.2736(15) 0.030(7) Uiso 1 1 d . . . . .
H1N1 H -0.016(3) 0.467(2) 0.3270(16) 0.036(8) Uiso 1 1 d . . . . .
H1N2 H -0.145(3) 0.399(2) 0.3563(16) 0.039(8) Uiso 1 1 d . . . . .
H2N2 H -0.041(3) 0.327(2) 0.3247(19) 0.053(10) Uiso 1 1 d . . . . .
F431 F -0.0951(2) 0.1629(3) 0.33495(13) 0.0696(9) Uani 0.798(4) 1 d . U P B 1
F432 F -0.2251(3) 0.12101(17) 0.32015(10) 0.0593(8) Uani 0.798(4) 1 d . U P B 1
F433 F -0.2643(4) 0.24869(18) 0.35956(11) 0.0937(17) Uani 0.798(4) 1 d . U P B 1
F436 F -0.1549(14) 0.2333(10) 0.3596(5) 0.076(4) Uani 0.202(4) 1 d . U P B 2
F435 F -0.1396(9) 0.1262(9) 0.3154(5) 0.0696(9) Uani 0.202(4) 1 d . U P B 2
F434 F -0.3027(12) 0.1992(12) 0.3451(7) 0.084(4) Uani 0.202(4) 1 d . U P B 2

loop_
_atom_site_aniso_label
_atom_site_aniso_U_11
_atom_site_aniso_U_22
_atom_site_aniso_U_33
_atom_site_aniso_U_23
_atom_site_aniso_U_13
_atom_site_aniso_U_12
Fe1 0.01372(10) 0.01635(10) 0.00970(9) 0.00012(7) -0.00027(7) -0.00395(8)
P1 0.01612(17) 0.02003(18) 0.01159(16) -0.00072(13) -0.00151(13) -0.00568(14)
Si1 0.01481(18) 0.0195(2) 0.01039(17) 0.00030(14) -0.00029(14) -0.00298(15)
P3 0.01911(18) 0.01658(17) 0.01315(17) 0.00123(13) 0.00009(13) -0.00366(14)
P2 0.01835(18) 0.01945(18) 0.01248(16) 0.00152(13) -0.00329(13) -0.00759(15)
F753 0.0242(5) 0.0447(7) 0.0214(5) 0.0115(5) 0.0000(4) -0.0125(5)
F553 0.0241(6) 0.0419(7) 0.0411(7) 0.0111(6) -0.0204(5) -0.0159(5)
F733 0.0156(5) 0.0280(6) 0.0530(8) -0.0029(5) -0.0099(5) 0.0006(4)
F732 0.0301(6) 0.0307(6) 0.0291(6) -0.0117(5) -0.0026(5) 0.0060(5)
F552 0.0318(6) 0.0585(9) 0.0273(6) 0.0222(6) -0.0150(5) -0.0173(6)
F752 0.0120(5) 0.0375(7) 0.0485(8) 0.0177(6) -0.0018(5) -0.0037(4)
F731 0.0313(6) 0.0249(6) 0.0411(7) 0.0167(5) 0.0055(5) 0.0050(5)
F551 0.0462(8) 0.0241(6) 0.0544(9) -0.0050(6) -0.0311(7) 0.0091(6)
F751 0.0318(7) 0.0517(9) 0.0482(8) -0.0197(7) 0.0088(6) -0.0304(6)
F653 0.0157(5) 0.0625(10) 0.0444(8) 0.0156(7) -0.0080(5) -0.0100(6)
F652 0.0285(6) 0.0629(10) 0.0438(8) -0.0157(7) -0.0220(6) -0.0018(6)
F453 0.0548(10) 0.0228(6) 0.0667(11) 0.0011(6) -0.0307(8) 0.0027(6)
F651 0.0276(6) 0.0224(6) 0.0872(13) -0.0008(7) -0.0187(7) 0.0026(5)
F533 0.0447(8) 0.0454(8) 0.0676(11) 0.0249(8) -0.0176(8) -0.0332(7)
N01 0.0186(6) 0.0228(7) 0.0137(6) 0.0000(5) 0.0005(5) -0.0051(5)
F452 0.0565(10) 0.0231(7) 0.1100(17) 0.0151(8) -0.0328(11) -0.0185(7)
F633 0.0520(10) 0.0798(13) 0.0346(8) 0.0084(8) 0.0230(7) 0.0191(9)
F451 0.1023(17) 0.0242(7) 0.0541(11) -0.0078(7) 0.0206(11) 0.0166(9)
F532 0.0346(8) 0.0742(13) 0.136(2) 0.0872(14) -0.0292(10) -0.0219(8)
N1 0.0152(6) 0.0303(8) 0.0172(6) -0.0034(5) -0.0001(5) -0.0031(5)
F632 0.0479(10) 0.1216(18) 0.0176(6) -0.0138(9) -0.0019(6) -0.0120(11)
C71 0.0114(6) 0.0150(6) 0.0126(6) -0.0002(5) -0.0017(4) -0.0030(5)
C72 0.0118(6) 0.0161(6) 0.0143(6) -0.0008(5) -0.0006(5) -0.0035(5)
F531 0.1219(19) 0.0748(13) 0.0308(8) 0.0115(8) 0.0102(10) -0.0604(14)
C55 0.0137(6) 0.0158(6) 0.0173(6) 0.0015(5) -0.0050(5) -0.0042(5)
C76 0.0113(6) 0.0163(6) 0.0150(6) -0.0008(5) -0.0011(5) -0.0037(5)
C74 0.0160(6) 0.0161(6) 0.0171(6) 0.0017(5) -0.0025(5) -0.0053(5)
F631 0.126(2) 0.1085(18) 0.0494(11) -0.0267(12) 0.0474(13) -0.0929(18)
C51 0.0123(6) 0.0150(6) 0.0151(6) 0.0012(5) -0.0017(5) -0.0042(5)
N02 0.0260(8) 0.0391(9) 0.0224(7) 0.0055(7) -0.0004(6) -0.0143(7)
C75 0.0125(6) 0.0190(6) 0.0148(6) 0.0013(5) -0.0017(5) -0.0062(5)
C73 0.0130(6) 0.0148(6) 0.0160(6) -0.0002(5) -0.0018(5) -0.0017(5)
C56 0.0149(6) 0.0153(6) 0.0138(6) 0.0016(5) -0.0033(5) -0.0049(5)
C52 0.0141(6) 0.0170(6) 0.0228(7) 0.0059(5) -0.0047(5) -0.0038(5)
C46 0.0190(7) 0.0157(6) 0.0200(7) -0.0008(5) -0.0020(5) -0.0053(5)
C54 0.0131(6) 0.0192(7) 0.0245(8) 0.0036(6) -0.0039(5) -0.0060(5)
C45 0.0241(8) 0.0143(7) 0.0267(8) -0.0038(6) -0.0020(6) -0.0035(6)
C62 0.0155(6) 0.0211(7) 0.0162(7) 0.0000(5) -0.0004(5) -0.0038(5)
C515 0.0194(7) 0.0244(8) 0.0227(8) 0.0035(6) -0.0098(6) -0.0070(6)
C21 0.0191(7) 0.0246(7) 0.0153(6) 0.0042(5) -0.0040(5) -0.0101(6)
C615 0.0195(7) 0.0235(8) 0.0282(9) -0.0002(6) -0.0110(6) -0.0030(6)
C26 0.0149(6) 0.0260(7) 0.0122(6) 0.0031(5) -0.0019(5) -0.0066(6)
C25 0.0196(7) 0.0351(9) 0.0140(7) 0.0033(6) -0.0015(5) -0.0089(7)
C53 0.0157(6) 0.0187(7) 0.0253(8) 0.0080(6) -0.0042(6) -0.0068(5)
C715 0.0155(6) 0.0223(7) 0.0202(7) 0.0027(6) -0.0012(5) -0.0082(6)
C36 0.0178(7) 0.0227(7) 0.0146(6) 0.0005(5) 0.0004(5) -0.0018(6)
C61 0.0120(6) 0.0155(6) 0.0149(6) 0.0007(5) -0.0014(5) -0.0027(5)
C713 0.0172(7) 0.0167(7) 0.0221(7) 0.0014(6) -0.0014(6) -0.0015(5)
C16 0.0236(7) 0.0203(7) 0.0128(6) -0.0005(5) -0.0015(5) -0.0050(6)
C31 0.0206(7) 0.0204(7) 0.0181(7) 0.0030(6) 0.0003(6) -0.0013(6)
C42 0.0178(7) 0.0174(7) 0.0158(6) -0.0019(5) -0.0004(5) -0.0036(5)
C66 0.0119(6) 0.0170(6) 0.0162(6) -0.0008(5) -0.0021(5) -0.0028(5)
C63 0.0214(7) 0.0250(8) 0.0141(6) 0.0010(6) -0.0006(5) -0.0066(6)
C65 0.0150(6) 0.0174(6) 0.0205(7) 0.0005(5) -0.0060(5) -0.0033(5)
C41 0.0124(6) 0.0159(6) 0.0166(6) -0.0005(5) -0.0021(5) -0.0043(5)
C43 0.0266(8) 0.0219(7) 0.0155(7) -0.0027(6) 0.0009(6) -0.0052(6)
C321 0.0243(8) 0.0215(7) 0.0154(7) 0.0046(6) -0.0028(6) -0.0051(6)
C221 0.0246(8) 0.0265(8) 0.0189(7) 0.0031(6) -0.0083(6) -0.0122(6)
C22 0.0302(9) 0.0292(9) 0.0211(8) 0.0066(6) -0.0072(7) -0.0165(7)
C11 0.0232(7) 0.0205(7) 0.0133(6) -0.0004(5) -0.0036(5) -0.0064(6)
C44 0.0297(9) 0.0199(7) 0.0240(8) -0.0075(6) 0.0012(7) -0.0051(7)
C114 0.0226(7) 0.0244(8) 0.0143(7) 0.0010(6) -0.0023(6) -0.0042(6)
C211 0.0267(8) 0.0199(7) 0.0187(7) -0.0008(6) -0.0047(6) -0.0088(6)
C64 0.0237(8) 0.0239(8) 0.0171(7) 0.0031(6) -0.0068(6) -0.0064(6)
C12 0.0313(9) 0.0276(8) 0.0182(7) -0.0015(6) -0.0079(6) -0.0104(7)
C24 0.0262(9) 0.0473(12) 0.0162(7) 0.0088(7) -0.0025(6) -0.0197(8)
C223 0.0201(8) 0.0332(9) 0.0269(9) 0.0031(7) -0.0076(6) -0.0092(7)
C113 0.0186(7) 0.0286(8) 0.0189(7) -0.0020(6) -0.0055(6) 0.0003(6)
C222 0.0352(10) 0.0360(10) 0.0336(10) 0.0045(8) -0.0158(8) -0.0215(9)
C112 0.0176(7) 0.0391(10) 0.0253(8) -0.0031(7) 0.0017(6) -0.0116(7)
C23 0.0339(10) 0.0387(10) 0.0219(8) 0.0114(7) -0.0067(7) -0.0221(9)
C35 0.0202(8) 0.0309(9) 0.0196(8) 0.0038(7) 0.0035(6) 0.0001(7)
C311 0.0320(9) 0.0214(8) 0.0249(8) 0.0005(6) -0.0015(7) -0.0108(7)
C111 0.0224(8) 0.0321(9) 0.0217(8) -0.0025(7) 0.0001(6) -0.0148(7)
C15 0.0300(9) 0.0261(8) 0.0166(7) -0.0058(6) 0.0006(6) -0.0041(7)
C323 0.0282(9) 0.0342(10) 0.0143(7) 0.0036(6) -0.0018(6) -0.0029(7)
C14 0.0449(12) 0.0268(9) 0.0165(8) -0.0069(6) -0.0022(7) -0.0083(8)
C213 0.0277(9) 0.0229(8) 0.0291(9) -0.0005(7) -0.0092(7) -0.0043(7)
C322 0.0478(13) 0.0438(12) 0.0213(9) 0.0057(8) -0.0093(8) -0.0272(10)
C415 0.0353(10) 0.0160(7) 0.0373(11) -0.0042(7) -0.0043(8) -0.0019(7)
C212 0.0353(10) 0.0281(9) 0.0209(8) -0.0052(7) -0.0033(7) -0.0105(8)
C32 0.0252(8) 0.0266(9) 0.0275(9) 0.0098(7) 0.0004(7) 0.0012(7)
C613 0.0320(10) 0.0430(11) 0.0166(8) 0.0011(7) 0.0022(7) -0.0131(9)
C513 0.0239(8) 0.0309(9) 0.0404(11) 0.0176(8) -0.0085(8) -0.0129(7)
C1N1 0.0176(8) 0.0423(11) 0.0262(9) -0.0097(8) 0.0014(6) 0.0003(7)
C413 0.0423(11) 0.0298(9) 0.0180(8) -0.0023(7) 0.0034(7) -0.0059(8)
C34 0.0218(9) 0.0363(11) 0.0326(10) 0.0084(8) 0.0058(7) 0.0046(8)
C13 0.0453(11) 0.0283(9) 0.0182(8) -0.0031(7) -0.0097(7) -0.0149(8)
B1 0.0104(6) 0.0155(7) 0.0141(7) 0.0010(5) -0.0010(5) -0.0027(5)
C33 0.0239(9) 0.0361(11) 0.0380(11) 0.0132(9) 0.0023(8) 0.0071(8)
C313 0.0661(17) 0.0219(9) 0.0453(13) 0.0115(9) -0.0232(12) -0.0183(10)
C312 0.119(3) 0.0419(14) 0.0633(19) 0.0249(13) -0.062(2) -0.0509(18)
C1S1 0.178(7) 0.089(4) 0.098(4) -0.016(3) -0.024(4) -0.022(4)
C2S1 0.160(6) 0.063(3) 0.092(4) -0.007(3) -0.021(4) -0.015(3)
O1S1 0.105(3) 0.0613(17) 0.099(2) 0.0003(16) -0.034(2) -0.0051(17)
C3S1 0.072(3) 0.085(3) 0.091(3) 0.001(2) -0.031(2) -0.022(2)
C4S1 0.127(5) 0.094(4) 0.135(5) 0.025(3) -0.049(4) -0.055(4)
C1S2 0.060(4) 0.058(4) 0.052(4) -0.004(3) -0.017(3) -0.017(3)
C2S2 0.059(4) 0.050(3) 0.053(3) -0.019(3) -0.006(3) -0.008(3)
O1S2 0.124(5) 0.047(3) 0.084(4) -0.018(3) -0.052(4) -0.017(4)
C3S2 0.068(4) 0.032(3) 0.069(4) -0.011(3) -0.003(4) 0.001(3)
C4S2 0.080(6) 0.044(4) 0.084(5) -0.003(4) -0.037(5) -0.006(4)
F431 0.0451(13) 0.118(3) 0.0436(13) 0.0316(15) 0.0018(10) -0.0338(14)
F432 0.106(2) 0.0640(15) 0.0231(9) 0.0035(9) -0.0232(11) -0.0408(15)
F433 0.154(4) 0.0393(12) 0.0199(9) 0.0103(9) 0.0174(15) 0.0462(17)
F436 0.109(10) 0.090(8) 0.042(5) 0.039(5) -0.004(6) -0.061(8)
F435 0.0451(13) 0.118(3) 0.0436(13) 0.0316(15) 0.0018(10) -0.0338(14)
F434 0.083(6) 0.113(11) 0.059(7) 0.058(8) -0.034(5) -0.031(6)

loop_
_atom_type_symbol
_atom_type_description
_atom_type_scat_dispersion_real
_atom_type_scat_dispersion_imag
_atom_type_scat_source
C C 0.0033 0.0016 'International Tables Vol C Tables 4.2.6.8 and 6.1.1.4'
H H 0.0000 0.0000 'International Tables Vol C Tables 4.2.6.8 and 6.1.1.4'
B B 0.0013 0.0007 'International Tables Vol C Tables 4.2.6.8 and 6.1.1.4'
N N 0.0061 0.0033 'International Tables Vol C Tables 4.2.6.8 and 6.1.1.4'
F F 0.0171 0.0103 'International Tables Vol C Tables 4.2.6.8 and 6.1.1.4'
Si Si 0.0817 0.0704 'International Tables Vol C Tables 4.2.6.8 and 6.1.1.4'
P P 0.1023 0.0942 'International Tables Vol C Tables 4.2.6.8 and 6.1.1.4'
Fe Fe 0.3463 0.8444 'International Tables Vol C Tables 4.2.6.8 and 6.1.1.4'
O O 0.0106 0.0060 'International Tables Vol C Tables 4.2.6.8 and 6.1.1.4'

loop_
_geom_angle_atom_site_label_1
_geom_angle_atom_site_label_2
_geom_angle_atom_site_label_3
_geom_angle
N01 Fe1 Si1 172.66(5)
N01 Fe1 P1 93.79(5)
Si1 Fe1 P1 78.885(19)
N01 Fe1 P3 103.49(5)
Si1 Fe1 P3 80.139(18)
P1 Fe1 P3 120.702(19)
N01 Fe1 P2 104.02(5)
Si1 Fe1 P2 79.714(19)
P1 Fe1 P2 114.018(18)
P3 Fe1 P2 115.66(2)
C11 P1 C111 103.98(8)
C11 P1 C114 101.59(8)
C111 P1 C114 96.85(9)
C11 P1 Fe1 112.48(6)
C111 P1 Fe1 119.00(7)
C114 P1 Fe1 120.14(6)
C36 Si1 C16 106.22(8)
C36 Si1 C26 110.31(8)
C16 Si1 C26 105.81(8)
C36 Si1 Fe1 112.20(5)
C16 Si1 Fe1 111.59(6)
C26 Si1 Fe1 110.44(6)
C31 P3 C321 103.74(9)
C31 P3 C311 104.46(9)
C321 P3 C311 101.25(9)
C31 P3 Fe1 112.20(6)
C321 P3 Fe1 117.79(6)
C311 P3 Fe1 115.73(7)
C21 P2 C211 104.91(8)
C21 P2 C221 100.95(8)
C211 P2 C221 100.96(8)
C21 P2 Fe1 109.92(6)
C211 P2 Fe1 117.15(6)
C221 P2 Fe1 120.75(6)
N02 N01 Fe1 112.86(12)
C112 N1 C1N1 109.28(16)
C112 N1 C113 110.22(15)
C1N1 N1 C113 109.73(16)
C72 C71 C76 115.57(14)
C72 C71 B1 125.14(13)
C76 C71 B1 119.28(13)
C73 C72 C71 122.25(14)
C54 C55 C56 121.54(14)
C54 C55 C515 119.08(14)
C56 C55 C515 119.26(14)
C75 C76 C71 122.08(14)
C73 C74 C75 117.91(15)
C56 C51 C52 115.44(14)
C56 C51 B1 122.86(13)
C52 C51 B1 121.59(13)
C74 C75 C76 121.22(14)
C74 C75 C715 117.84(14)
C76 C75 C715 120.90(14)
C74 C73 C72 120.90(14)
C74 C73 C713 119.06(14)
C72 C73 C713 120.04(14)
C55 C56 C51 121.89(14)
C53 C52 C51 122.50(15)
C45 C46 C41 121.78(16)
C55 C54 C53 117.63(15)
C44 C45 C46 121.22(16)
C44 C45 C415 120.28(17)
C46 C45 C415 118.49(18)
C63 C62 C61 122.72(15)
F553 C515 F552 107.15(15)
F553 C515 F551 105.90(16)
F552 C515 F551 105.95(17)
F553 C515 C55 113.08(15)
F552 C515 C55 112.96(15)
F551 C515 C55 111.27(15)
C22 C21 C26 120.63(16)
C22 C21 P2 125.06(14)
C26 C21 P2 114.05(12)
F651 C615 F653 105.40(18)
F651 C615 F652 106.67(17)
F653 C615 F652 106.66(17)
F651 C615 C65 112.46(16)
F653 C615 C65 112.75(15)
F652 C615 C65 112.38(16)
C25 C26 C21 118.25(16)
C25 C26 Si1 125.98(14)
C21 C26 Si1 115.72(12)
C24 C25 C26 120.95(18)
C54 C53 C52 120.87(15)
C54 C53 C513 119.05(15)
C52 C53 C513 119.98(16)
F752 C715 F751 106.97(16)
F752 C715 F753 106.41(15)
F751 C715 F753 105.67(15)
F752 C715 C75 113.45(14)
F751 C715 C75 111.75(14)
F753 C715 C75 112.08(14)
C35 C36 C31 119.02(16)
C35 C36 Si1 125.67(14)
C31 C36 Si1 115.27(12)
C62 C61 C66 115.46(15)
C62 C61 B1 121.34(13)
C66 C61 B1 123.10(13)
F731 C713 F733 106.75(15)
F731 C713 F732 106.69(15)
F733 C713 F732 105.73(15)
F731 C713 C73 112.35(14)
F733 C713 C73 112.80(14)
F732 C713 C73 112.05(15)
C15 C16 C11 118.68(17)
C15 C16 Si1 126.37(15)
C11 C16 Si1 114.92(12)
C32 C31 C36 120.14(16)
C32 C31 P3 124.31(14)
C36 C31 P3 115.48(13)
C43 C42 C41 121.97(16)
C65 C66 C61 121.92(15)
C64 C63 C62 120.83(16)
C64 C63 C613 119.84(17)
C62 C63 C613 119.32(17)
C66 C65 C64 121.30(15)
C66 C65 C615 119.93(15)
C64 C65 C615 118.70(16)
C46 C41 C42 116.04(15)
C46 C41 B1 122.66(14)
C42 C41 B1 121.10(14)
C44 C43 C42 120.99(17)
C44 C43 C413 119.03(17)
C42 C43 C413 119.93(17)
C322 C321 C323 109.59(17)
C322 C321 P3 112.95(13)
C323 C321 P3 111.55(13)
C222 C221 C223 109.03(17)
C222 C221 P2 114.30(14)
C223 C221 P2 111.43(13)
C23 C22 C21 119.79(19)
C12 C11 C16 120.69(16)
C12 C11 P1 125.12(14)
C16 C11 P1 114.19(13)
C45 C44 C43 118.00(16)
C113 C114 P1 112.17(12)
C213 C211 C212 110.89(16)
C213 C211 P2 110.60(13)
C212 C211 P2 111.16(13)
C63 C64 C65 117.72(16)
C13 C12 C11 119.54(19)
C25 C24 C23 120.32(17)
N1 C113 C114 112.28(15)
N1 C112 C111 112.79(15)
C24 C23 C22 120.01(19)
C34 C35 C36 120.90(18)
C312 C311 C313 109.2(2)
C312 C311 P3 110.81(15)
C313 C311 P3 115.71(17)
C112 C111 P1 112.03(13)
C14 C15 C16 120.58(19)
C13 C14 C15 120.06(18)
F451 C415 F453 106.3(2)
F451 C415 F452 107.5(2)
F453 C415 F452 104.7(2)
F451 C415 C45 113.44(19)
F453 C415 C45 112.72(17)
F452 C415 C45 111.63(18)
C33 C32 C31 119.58(18)
F631 C613 F632 107.6(2)
F631 C613 F633 105.6(2)
F632 C613 F633 104.2(2)
F631 C613 C63 113.06(19)
F632 C613 C63 112.79(19)
F633 C613 C63 112.91(18)
F532 C513 F531 109.2(2)
F532 C513 F533 106.3(2)
F531 C513 F533 104.3(2)
F532 C513 C53 112.49(17)
F531 C513 C53 111.17(19)
F533 C513 C53 112.87(19)
F435 C413 F434 104.9(10)
F435 C413 F436 97.8(9)
F434 C413 F436 110.1(10)
F433 C413 F432 109.3(3)
F433 C413 F431 109.3(3)
F432 C413 F431 98.9(2)
F435 C413 C43 120.7(5)
F433 C413 C43 114.78(18)
F434 C413 C43 112.3(5)
F436 C413 C43 109.9(5)
F432 C413 C43 111.9(2)
F431 C413 C43 111.5(2)
C35 C34 C33 119.68(18)
C14 C13 C12 120.41(18)
C61 B1 C41 113.11(12)
C61 B1 C71 106.03(12)
C41 B1 C71 108.88(12)
C61 B1 C51 110.10(12)
C41 B1 C51 105.08(12)
C71 B1 C51 113.79(12)
C34 C33 C32 120.69(19)
O1S1 C2S1 C1S1 108.2(5)
C3S1 O1S1 C2S1 112.8(4)
O1S1 C3S1 C4S1 109.4(5)
O1S2 C2S2 C1S2 117.5(5)
C2S2 O1S2 C3S2 118.0(5)
C4S2 C3S2 O1S2 118.8(6)

loop_
_geom_bond_atom_site_label_1
_geom_bond_atom_site_label_2
_geom_bond_distance
Fe1 N01 2.0725(14)
Fe1 Si1 2.3006(5)
Fe1 P1 2.3461(5)
Fe1 P3 2.3593(5)
Fe1 P2 2.3688(5)
P1 C11 1.8303(17)
P1 C111 1.8434(18)
P1 C114 1.8472(18)
Si1 C36 1.8843(18)
Si1 C16 1.8884(18)
Si1 C26 1.8980(18)
P3 C31 1.8318(18)
P3 C321 1.8614(18)
P3 C311 1.867(2)
P2 C21 1.8309(17)
P2 C211 1.8552(18)
P2 C221 1.8795(18)
F753 C715 1.346(2)
F553 C515 1.329(2)
F733 C713 1.338(2)
F732 C713 1.343(2)
F552 C515 1.335(2)
F752 C715 1.322(2)
F731 C713 1.336(2)
F551 C515 1.351(2)
F751 C715 1.345(2)
F653 C615 1.334(2)
F652 C615 1.335(2)
F453 C415 1.330(3)
F651 C615 1.329(2)
F533 C513 1.335(3)
N01 N02 1.467(2)
F452 C415 1.335(3)
F633 C613 1.333(3)
F451 C415 1.321(3)
F532 C513 1.314(3)
N1 C112 1.466(3)
N1 C1N1 1.469(2)
N1 C113 1.472(2)
F632 C613 1.330(3)
C71 C72 1.401(2)
C71 C76 1.412(2)
C71 B1 1.643(2)
C72 C73 1.399(2)
F531 C513 1.332(3)
C55 C54 1.384(2)
C55 C56 1.396(2)
C55 C515 1.493(2)
C76 C75 1.389(2)
C74 C73 1.387(2)
C74 C75 1.389(2)
F631 C613 1.304(3)
C51 C56 1.402(2)
C51 C52 1.405(2)
C51 B1 1.643(2)
C75 C715 1.499(2)
C73 C713 1.499(2)
C52 C53 1.394(2)
C46 C45 1.395(2)
C46 C41 1.399(2)
C54 C53 1.389(2)
C45 C44 1.384(3)
C45 C415 1.501(3)
C62 C63 1.392(2)
C62 C61 1.406(2)
C21 C22 1.403(3)
C21 C26 1.408(2)
C615 C65 1.500(2)
C26 C25 1.406(2)
C25 C24 1.389(3)
C53 C513 1.500(3)
C36 C35 1.399(2)
C36 C31 1.407(2)
C61 C66 1.409(2)
C61 B1 1.639(2)
C16 C15 1.402(2)
C16 C11 1.406(3)
C31 C32 1.402(3)
C42 C43 1.393(2)
C42 C41 1.404(2)
C66 C65 1.393(2)
C63 C64 1.387(3)
C63 C613 1.494(3)
C65 C64 1.396(2)
C41 B1 1.642(2)
C43 C44 1.384(3)
C43 C413 1.500(3)
C321 C322 1.527(3)
C321 C323 1.530(3)
C221 C222 1.527(3)
C221 C223 1.528(3)
C22 C23 1.394(3)
C11 C12 1.397(3)
C114 C113 1.540(2)
C211 C213 1.523(3)
C211 C212 1.532(3)
C12 C13 1.394(3)
C24 C23 1.390(3)
C112 C111 1.540(3)
C35 C34 1.389(3)
C311 C312 1.514(3)
C311 C313 1.517(3)
C15 C14 1.393(3)
C14 C13 1.389(3)
C32 C33 1.393(3)
C413 F435 1.228(12)
C413 F433 1.280(3)
C413 F434 1.322(12)
C413 F436 1.335(12)
C413 F432 1.334(3)
C413 F431 1.345(3)
C34 C33 1.391(3)
C1S1 C2S1 1.551(8)
C2S1 O1S1 1.422(6)
O1S1 C3S1 1.413(5)
C3S1 C4S1 1.452(7)
C1S2 C2S2 1.483(9)
C2S2 O1S2 1.449(8)
O1S2 C3S2 1.514(8)
C3S2 C4S2 1.444(10)
